data_7117269
loop_
_publ_author_name
'Viswanadha G. Saraswatula'
'Binoy K. Saha'

_publ_section_title
;
 A thermal expansion investigation of the melting point anomaly in
 trihalomesitylenes
;
_journal_name_full Chem.Commun.
_journal_page_first 9829
_journal_paper_doi 10.1039/C5cc03033A
_journal_volume 51
_journal_year 2015
_chemical_formula_moiety 'C9 H9 I3'
_chemical_formula_sum 'C9 H9 I3'
_chemical_formula_weight 497.86
_chemical_name_systematic
;
triiodomesitylene  
;
_space_group_crystal_system triclinic
_space_group_IT_number 2
_space_group_name_Hall '-P 1'
_space_group_name_H-M_alt 'P -1'
_symmetry_space_group_name_Hall '-P 1'
_symmetry_space_group_name_H-M 'P -1'
_atom_sites_solution_hydrogens geom
_atom_sites_solution_primary iterative
_atom_sites_solution_secondary difmap
_audit_creation_date 2013-08-18
_audit_creation_method
;
  Olex2 1.2
  (compiled Dec  5 2012 16:17:34, GUI svn.r4385)
;
_audit_update_record
;
2015-04-06 deposited with the CCDC.
2015-05-07 downloaded from the CCDC.
;
_cell_angle_alpha 60.255(6)
_cell_angle_beta 66.670(6)
_cell_angle_gamma 85.526(5)
_cell_formula_units_Z 2
_cell_length_a 7.9189(5)
_cell_length_b 9.5531(6)
_cell_length_c 9.5594(6)
_cell_measurement_reflns_used 2720
_cell_measurement_temperature 118(2)
_cell_measurement_theta_max 29.1839
_cell_measurement_theta_min 4.4913
_cell_volume 570.15(8)
_computing_cell_refinement
;
CrysAlisPro, Agilent Technologies,
Version 1.171.36.21 (release 14-08-2012 CrysAlis171 .NET)
(compiled Sep 14 2012,17:21:16)
;
_computing_data_collection
;
CrysAlisPro, Agilent Technologies,
Version 1.171.36.21 (release 14-08-2012 CrysAlis171 .NET)
(compiled Sep 14 2012,17:21:16)
;
_computing_data_reduction
;
CrysAlisPro, Agilent Technologies,
Version 1.171.36.21 (release 14-08-2012 CrysAlis171 .NET)
(compiled Sep 14 2012,17:21:16)
;
_computing_molecular_graphics
;
O. V. Dolomanov, L. J. Bourhis, R. J. Gildea, J. A. K. Howard and H. Puschmann,
OLEX2: a complete structure solution, refinement and analysis program.
J. Appl. Cryst. (2009). 42, 339-341.
;
_computing_publication_material
;
O. V. Dolomanov, L. J. Bourhis, R. J. Gildea, J. A. K. Howard and H. Puschmann,
OLEX2: a complete structure solution, refinement and analysis program.
J. Appl. Cryst. (2009). 42, 339-341.
;
_computing_structure_refinement
;
SHELXL, G.M. Sheldrick, Acta Cryst.
(2008). A64, 112-122
;
_computing_structure_solution 'SUPERFLIP, J. Appl. Cryst. (2007) 40, 786-790'
_diffrn_ambient_temperature 118(2)
_diffrn_detector_area_resol_mean 15.9821
_diffrn_measured_fraction_theta_full 0.9935
_diffrn_measured_fraction_theta_max 0.9394
_diffrn_measurement_details
;
  1 omega  -21.00   11.00   1.0000    2.5000
omega____ theta____ kappa____ phi______ frames
    -      -17.4178  -99.0000   30.0000 32

  2 omega  -25.00   21.00   1.0000    2.5000
omega____ theta____ kappa____ phi______ frames
    -      -17.4178  -99.0000 -150.0000 46

  3 omega   -7.00   65.00   1.0000    2.5000
omega____ theta____ kappa____ phi______ frames
    -       19.1366   77.0000  -60.0000 72

  4 omega   -6.00   89.00   1.0000    2.5000
omega____ theta____ kappa____ phi______ frames
    -       19.1366   37.0000 -150.0000 95

  5 omega  -50.00   45.00   1.0000    2.5000
omega____ theta____ kappa____ phi______ frames
    -       19.1366  -37.0000   30.0000 95

  6 omega   34.00   73.00   1.0000    2.5000
omega____ theta____ kappa____ phi______ frames
    -       19.1366   77.0000  -30.0000 39

  7 omega  -94.00  -32.00   1.0000    2.5000
omega____ theta____ kappa____ phi______ frames
    -      -17.4178  178.0000  120.0000 62

  8 omega   32.00   77.00   1.0000    2.5000
omega____ theta____ kappa____ phi______ frames
    -       19.1366 -178.0000   60.0000 45
;
_diffrn_measurement_device_type 'Xcalibur, Eos'
_diffrn_measurement_method '\w scans'
_diffrn_orient_matrix_UB_11 0.0539826000
_diffrn_orient_matrix_UB_12 0.0782334000
_diffrn_orient_matrix_UB_13 -0.0628329000
_diffrn_orient_matrix_UB_21 0.0401823000
_diffrn_orient_matrix_UB_22 -0.0250426000
_diffrn_orient_matrix_UB_23 -0.0632303000
_diffrn_orient_matrix_UB_31 -0.0721214000
_diffrn_orient_matrix_UB_32 0.0270276000
_diffrn_orient_matrix_UB_33 -0.0292828000
_diffrn_radiation_monochromator graphite
_diffrn_radiation_type 'Mo K\a'
_diffrn_radiation_wavelength 0.7107
_diffrn_reflns_av_R_equivalents 0.0285
_diffrn_reflns_av_unetI/netI 0.0397
_diffrn_reflns_limit_h_max 10
_diffrn_reflns_limit_h_min -10
_diffrn_reflns_limit_k_max 13
_diffrn_reflns_limit_k_min -13
_diffrn_reflns_limit_l_max 12
_diffrn_reflns_limit_l_min -12
_diffrn_reflns_number 5431
_diffrn_reflns_theta_full 25.00
_diffrn_reflns_theta_max 29.25
_diffrn_reflns_theta_min 4.50
_diffrn_source 'Enhance (Mo) X-ray Source'
_exptl_absorpt_coefficient_mu 8.173
_exptl_absorpt_correction_T_max 1.00000
_exptl_absorpt_correction_T_min 0.42029
_exptl_absorpt_correction_type multi-scan
_exptl_absorpt_process_details
;
CrysAlisPro, Agilent Technologies,
Version 1.171.36.21 (release 14-08-2012 CrysAlis171 .NET)
(compiled Sep 14 2012,17:21:16)
Empirical absorption correction using spherical harmonics,
 implemented in SCALE3 ABSPACK scaling algorithm.
;
_exptl_crystal_colour colourless
_exptl_crystal_colour_primary colourless
_exptl_crystal_density_diffrn 2.900
_exptl_crystal_density_method 'not measured'
_exptl_crystal_description block
_exptl_crystal_F_000 444
_exptl_crystal_size_max 0.45
_exptl_crystal_size_mid 0.4
_exptl_crystal_size_min 0.3
_refine_diff_density_max 1.031
_refine_diff_density_min -1.247
_refine_diff_density_rms 0.198
_refine_ls_extinction_method none
_refine_ls_goodness_of_fit_ref 1.103
_refine_ls_hydrogen_treatment mixed
_refine_ls_matrix_type full
_refine_ls_number_parameters 112
_refine_ls_number_reflns 2614
_refine_ls_number_restraints 0
_refine_ls_restrained_S_all 1.103
_refine_ls_R_factor_all 0.0355
_refine_ls_R_factor_gt 0.0301
_refine_ls_shift/su_max 0.001
_refine_ls_shift/su_mean 0.000
_refine_ls_structure_factor_coef Fsqd
_refine_ls_weighting_details 'calc w=1/[\s^2^(Fo^2^)+(0.0260P)^2^+0.0000P] where P=(Fo^2^+2Fc^2^)/3'
_refine_ls_weighting_scheme calc
_refine_ls_wR_factor_gt 0.0625
_refine_ls_wR_factor_ref 0.0642
_reflns_number_gt 2361
_reflns_number_total 2614
_reflns_threshold_expression >2sigma(I)
_cod_data_source_file c5cc03033a2.cif
_cod_data_source_block tim-118K
_cod_original_cell_volume 570.14(6)
_cod_database_code 7117269

loop_
_space_group_symop_id
_space_group_symop_operation_xyz
1 'x, y, z'
2 '-x, -y, -z'

loop_
_atom_site_label
_atom_site_type_symbol
_atom_site_fract_x
_atom_site_fract_y
_atom_site_fract_z
_atom_site_U_iso_or_equiv
_atom_site_adp_type
_atom_site_occupancy
_atom_site_symmetry_multiplicity
_atom_site_calc_flag
_atom_site_refinement_flags
_atom_site_disorder_assembly
_atom_site_disorder_group
I2 I 0.25948(5) 0.85296(4) 0.22956(4) 0.01648(10) Uani 1 1 d . . .
I1 I 0.20495(5) 0.30044(4) 0.94047(4) 0.01730(10) Uani 1 1 d . . .
I3 I 0.28422(5) 0.16362(4) 0.36583(5) 0.01945(10) Uani 1 1 d . . .
C6 C 0.2510(6) 0.2709(6) 0.6250(7) 0.0134(10) Uani 1 1 d . . .
C8 C 0.2787(7) 0.5575(7) 0.1544(7) 0.0181(11) Uani 1 1 d . . .
H8A H 0.1841 0.6282 0.1343 0.027 Uiso 1 1 calc R . .
H8B H 0.2574 0.4640 0.1440 0.027 Uiso 1 1 calc R . .
H8C H 0.4024 0.6190 0.0662 0.027 Uiso 1 1 calc R . .
C2 C 0.2398(7) 0.5533(6) 0.5702(7) 0.0147(10) Uani 1 1 d . . .
C3 C 0.2536(6) 0.6023(6) 0.4011(6) 0.0125(10) Uani 1 1 d . . .
C9 C 0.2492(8) 0.0945(6) 0.7439(7) 0.0212(12) Uani 1 1 d . . .
H9A H 0.2859 0.0816 0.8359 0.032 Uiso 1 1 calc R . .
H9B H 0.3369 0.0506 0.6748 0.032 Uiso 1 1 calc R . .
H9C H 0.1238 0.0354 0.7993 0.032 Uiso 1 1 calc R . .
C7 C 0.2255(8) 0.6710(7) 0.6337(7) 0.0202(12) Uani 1 1 d . . .
H7A H 0.3503 0.7247 0.5918 0.030 Uiso 1 1 calc R . .
H7B H 0.1670 0.6120 0.7633 0.030 Uiso 1 1 calc R . .
H7C H 0.1501 0.7532 0.5876 0.030 Uiso 1 1 calc R . .
C4 C 0.2666(6) 0.4979(6) 0.3365(6) 0.0131(10) Uani 1 1 d . . .
C1 C 0.2357(6) 0.3856(6) 0.6783(6) 0.0137(10) Uani 1 1 d . . .
C5 C 0.2666(6) 0.3324(6) 0.4519(6) 0.0127(10) Uani 1 1 d . . .

loop_
_atom_site_aniso_label
_atom_site_aniso_U_11
_atom_site_aniso_U_22
_atom_site_aniso_U_33
_atom_site_aniso_U_23
_atom_site_aniso_U_13
_atom_site_aniso_U_12
I2 0.02573(18) 0.00836(16) 0.01293(18) -0.00318(14) -0.00874(14) 0.00253(14)
I1 0.02788(18) 0.01578(18) 0.01051(18) -0.00667(15) -0.01043(14) 0.00566(15)
I3 0.0345(2) 0.01362(18) 0.0181(2) -0.01119(16) -0.01450(16) 0.00695(16)
C6 0.016(2) 0.011(3) 0.013(3) -0.006(2) -0.006(2) 0.003(2)
C8 0.025(3) 0.019(3) 0.010(3) -0.007(2) -0.009(2) 0.003(2)
C2 0.018(2) 0.012(3) 0.013(3) -0.006(2) -0.005(2) 0.002(2)
C3 0.014(2) 0.009(2) 0.009(2) -0.001(2) -0.0044(19) 0.002(2)
C9 0.037(3) 0.010(3) 0.020(3) -0.006(2) -0.017(3) 0.005(3)
C7 0.037(3) 0.017(3) 0.016(3) -0.011(2) -0.016(3) 0.009(3)
C4 0.017(2) 0.014(3) 0.009(3) -0.006(2) -0.006(2) 0.000(2)
C1 0.015(2) 0.017(3) 0.007(3) -0.004(2) -0.005(2) 0.002(2)
C5 0.015(2) 0.012(2) 0.012(3) -0.007(2) -0.005(2) 0.003(2)

loop_
_atom_type_symbol
_atom_type_description
_atom_type_scat_dispersion_real
_atom_type_scat_dispersion_imag
_atom_type_scat_source
C C 0.0033 0.0016 'International Tables Vol C Tables 4.2.6.8 and 6.1.1.4'
H H 0.0000 0.0000 'International Tables Vol C Tables 4.2.6.8 and 6.1.1.4'
I I -0.4742 1.8119 'International Tables Vol C Tables 4.2.6.8 and 6.1.1.4'

loop_
_geom_angle_atom_site_label_1
_geom_angle_atom_site_label_2
_geom_angle_atom_site_label_3
_geom_angle
_geom_angle_site_symmetry_1
_geom_angle_site_symmetry_3
C1 C6 C9 122.3(4) . .
C1 C6 C5 115.7(4) . .
C5 C6 C9 122.0(4) . .
H8A C8 H8B 109.5 . .
H8A C8 H8C 109.5 . .
H8B C8 H8C 109.5 . .
C4 C8 H8A 109.5 . .
C4 C8 H8B 109.5 . .
C4 C8 H8C 109.5 . .
C3 C2 C7 122.4(4) . .
C3 C2 C1 115.5(4) . .
C1 C2 C7 122.1(4) . .
C2 C3 I2 118.1(3) . .
C4 C3 I2 117.4(3) . .
C4 C3 C2 124.5(4) . .
C6 C9 H9A 109.5 . .
C6 C9 H9B 109.5 . .
C6 C9 H9C 109.5 . .
H9A C9 H9B 109.5 . .
H9A C9 H9C 109.5 . .
H9B C9 H9C 109.5 . .
C2 C7 H7A 109.5 . .
C2 C7 H7B 109.5 . .
C2 C7 H7C 109.5 . .
H7A C7 H7B 109.5 . .
H7A C7 H7C 109.5 . .
H7B C7 H7C 109.5 . .
C3 C4 C8 122.0(5) . .
C3 C4 C5 116.3(4) . .
C5 C4 C8 121.7(4) . .
C6 C1 I1 117.8(4) . .
C6 C1 C2 124.4(4) . .
C2 C1 I1 117.7(3) . .
C6 C5 I3 117.4(4) . .
C6 C5 C4 123.5(4) . .
C4 C5 I3 119.0(3) . .

loop_
_geom_bond_atom_site_label_1
_geom_bond_atom_site_label_2
_geom_bond_distance
_geom_bond_site_symmetry_2
I2 C3 2.118(5) .
I1 C1 2.128(5) .
I3 C5 2.118(5) .
C6 C9 1.490(7) .
C6 C1 1.400(7) .
C6 C5 1.408(7) .
C8 H8A 0.9800 .
C8 H8B 0.9800 .
C8 H8C 0.9800 .
C8 C4 1.502(7) .
C2 C3 1.400(7) .
C2 C7 1.500(7) .
C2 C1 1.406(7) .
C3 C4 1.389(7) .
C9 H9A 0.9800 .
C9 H9B 0.9800 .
C9 H9C 0.9800 .
C7 H7A 0.9800 .
C7 H7B 0.9800 .
C7 H7C 0.9800 .
C4 C5 1.410(7) .
